data_4076674
loop_
_publ_author_name
'Ipaktschi, Junes'
'Munz, Frank'

_publ_section_title
;
 \h2-Alkynyl and Vinylidene Transition Metal Complexes. 8.1Synthesis of
 Bimetallic Tungsten Gold Complexes by Addition of ClAuPPh3to the
 Acetylide Li[(\h5-C5H5)(CO)(NO)W(C&#x22EE;C&#x2212;R)]
;
_journal_issue 5
_journal_name_full Organometallics
_journal_page_first 977
_journal_paper_doi 10.1021/om010923i
_journal_volume 21
_journal_year 2002
_chemical_formula_moiety 'C30 H29 Au N O2 P W'
_chemical_formula_sum 'C30 H29 Au N O2 P W'
_chemical_formula_weight 847.33
_chemical_name_common {(\h5-Cp)(NO)(\m-CO)[\m-&#x22EE;C-C(CH3)3]W-AuPPh3}
_chemical_name_systematic {(\h5-Cp)(NO)(\m-CO)[\m-&#x22EE;C-C(CH3)3]W-AuPPh3}
_chemical_temperature_decomposition 126.0(10)
_space_group_IT_number 14
_symmetry_cell_setting monoclinic
_symmetry_space_group_name_Hall '-P 2yab'
_symmetry_space_group_name_H-M 'P 1 21/a 1'
_atom_sites_solution_hydrogens geom
_atom_sites_solution_primary direct
_atom_sites_solution_secondary difmap
_audit_creation_method SHELXL-97
_cell_angle_alpha 90.00
_cell_angle_beta 103.413(9)
_cell_angle_gamma 90.00
_cell_formula_units_Z 4
_cell_length_a 10.0955(7)
_cell_length_b 26.700(2)
_cell_length_c 10.7924(8)
_cell_measurement_temperature 293(2)
_cell_measurement_theta_max 26
_cell_measurement_theta_min 2.45
_cell_volume 2829.7(4)
_computing_cell_refinement 'STOE IPDS Control Software'
_computing_data_collection 'STOE IPDS Control Software'
_computing_data_reduction 'STOE IPDS Control Software'
_computing_molecular_graphics 'ORTEP-3 for Windows (C.K. Johnson, M.N. Burnett, L.J. Farrugia 1999)'
_computing_structure_refinement 'SHELXL-97 (Sheldrick, 1997)'
_computing_structure_solution 'SHELXS-97 (Sheldrick, 1990)'
_diffrn_ambient_temperature 293(2)
_diffrn_measured_fraction_theta_full 0.989
_diffrn_measured_fraction_theta_max 0.989
_diffrn_measurement_device_type 'STOE Image Plate Diffractometer System'
_diffrn_radiation_monochromator graphite
_diffrn_radiation_source 'fine-focus sealed tube'
_diffrn_radiation_type MoK\a
_diffrn_radiation_wavelength 0.71073
_diffrn_reflns_av_R_equivalents 0.0561
_diffrn_reflns_av_sigmaI/netI 0.0373
_diffrn_reflns_limit_h_max 12
_diffrn_reflns_limit_h_min -12
_diffrn_reflns_limit_k_max 32
_diffrn_reflns_limit_k_min -32
_diffrn_reflns_limit_l_max 13
_diffrn_reflns_limit_l_min -13
_diffrn_reflns_number 20248
_diffrn_reflns_theta_full 26.01
_diffrn_reflns_theta_max 26.01
_diffrn_reflns_theta_min 2.47
_exptl_absorpt_coefficient_mu 9.324
_exptl_crystal_colour 'red, transparent'
_exptl_crystal_density_diffrn 1.989
_exptl_crystal_density_method 'not measured'
_exptl_crystal_description 'crystal fragment'
_exptl_crystal_F_000 1600
_exptl_crystal_size_max 0.30
_exptl_crystal_size_mid 0.19
_exptl_crystal_size_min 0.15
_refine_diff_density_max 1.837
_refine_diff_density_min -1.500
_refine_diff_density_rms 0.147
_refine_ls_extinction_coef 0.00036(11)
_refine_ls_extinction_expression Fc^*^=kFc[1+0.001xFc^2^\l^3^/sin(2\q)]^-1/4^
_refine_ls_extinction_method SHELXL
_refine_ls_goodness_of_fit_ref 0.927
_refine_ls_hydrogen_treatment mixed
_refine_ls_matrix_type full
_refine_ls_number_parameters 326
_refine_ls_number_reflns 5519
_refine_ls_number_restraints 0
_refine_ls_restrained_S_all 0.927
_refine_ls_R_factor_all 0.0379
_refine_ls_R_factor_gt 0.0295
_refine_ls_shift/su_max 0.003
_refine_ls_shift/su_mean 0.000
_refine_ls_structure_factor_coef Fsqd
_refine_ls_weighting_details 'calc w=1/[\s^2^(Fo^2^)+(0.0572P)^2^+0.0000P] where P=(Fo^2^+2Fc^2^)/3'
_refine_ls_weighting_scheme calc
_refine_ls_wR_factor_gt 0.0754
_refine_ls_wR_factor_ref 0.0790
_reflns_number_gt 4622
_reflns_number_total 5519
_reflns_threshold_expression >2sigma(I)
_cod_data_source_file om010923i.cif
_cod_data_source_block ipak045j
_cod_depositor_comments
;
 Replacing the "&#x00E6;" substring with the "\m" substring and the
 "C&#x00A7;" substring with the "&#x22EE;" substring in the values of
 the _chemical_name_common and _chemical_name_systematic data items.

 Antanas Vaitkus,
 2017-03-30

The following automatic conversions were performed:

'_chemical_melting_point' tag was changed to
'_chemical_temperature_decomposition' since the value had been given
as '125-127 decomp'. The value was changed to '126.0(10)' - the
average value was taken and precision was estimated.

Automatic conversion script
Id: cif_fix_values 1715 2011-07-08 13:25:40Z adriana 
;
_cod_original_sg_symbol_H-M 'P 2 1 / a'
_cod_database_code 4076674

loop_
_symmetry_equiv_pos_as_xyz
'x, y, z'
'-x+1/2, y+1/2, -z'
'-x, -y, -z'
'x-1/2, -y-1/2, z'

loop_
_atom_site_label
_atom_site_type_symbol
_atom_site_fract_x
_atom_site_fract_y
_atom_site_fract_z
_atom_site_U_iso_or_equiv
_atom_site_adp_type
_atom_site_occupancy
_atom_site_symmetry_multiplicity
_atom_site_calc_flag
_atom_site_refinement_flags
Au Au 0.86617(2) 0.598865(9) 0.31086(2) 0.04116(9) Uani 1 1 d .
W W 0.73993(2) 0.554768(7) 0.489264(19) 0.03033(8) Uani 1 1 d .
P P 0.93107(15) 0.62991(5) 0.13880(13) 0.0347(3) Uani 1 1 d .
N N 0.6027(5) 0.59917(17) 0.4657(4) 0.0373(10) Uani 1 1 d .
O1 O 0.5044(5) 0.62592(18) 0.4591(5) 0.0560(12) Uani 1 1 d .
O2 O 0.6405(5) 0.5118(2) 0.2157(4) 0.0612(13) Uani 1 1 d .
C1 C 0.9003(6) 0.6079(2) 0.5244(5) 0.0349(12) Uani 1 1 d .
C2 C 0.9945(6) 0.6369(2) 0.5589(6) 0.0418(13) Uani 1 1 d .
C3 C 1.1077(7) 0.6706(3) 0.6197(7) 0.0545(16) Uani 1 1 d .
C4 C 1.2053(9) 0.6779(4) 0.5328(9) 0.081(3) Uani 1 1 d .
H4A H 1.2778 0.6999 0.5732 0.121 Uiso 1 1 calc R
H4B H 1.1572 0.6924 0.4537 0.121 Uiso 1 1 calc R
H4C H 1.2425 0.6461 0.5168 0.121 Uiso 1 1 calc R
C5 C 1.1851(11) 0.6455(5) 0.7451(9) 0.104(4) Uani 1 1 d .
H5A H 1.2590 0.6667 0.7867 0.156 Uiso 1 1 calc R
H5B H 1.2205 0.6138 0.7263 0.156 Uiso 1 1 calc R
H5C H 1.1240 0.6406 0.8002 0.156 Uiso 1 1 calc R
C6 C 1.0494(12) 0.7203(4) 0.6472(12) 0.103(4) Uani 1 1 d .
H6A H 1.1221 0.7424 0.6866 0.155 Uiso 1 1 calc R
H6B H 0.9896 0.7153 0.7035 0.155 Uiso 1 1 calc R
H6C H 0.9994 0.7349 0.5689 0.155 Uiso 1 1 calc R
C7 C 0.6885(6) 0.5328(2) 0.3101(5) 0.0403(12) Uani 1 1 d .
C8 C 0.6984(7) 0.4733(2) 0.5441(7) 0.0522(17) Uani 1 1 d .
H8 H 0.6378 0.4538 0.4856 0.063 Uiso 1 1 calc R
C9 C 0.6647(7) 0.5049(3) 0.6349(7) 0.0533(17) Uani 1 1 d .
H9 H 0.5780 0.5097 0.6487 0.064 Uiso 1 1 calc R
C10 C 0.7833(8) 0.5278(3) 0.7009(6) 0.0513(16) Uani 1 1 d .
H10 H 0.7896 0.5513 0.7657 0.062 Uiso 1 1 calc R
C11 C 0.8921(7) 0.5098(3) 0.6538(6) 0.0511(16) Uani 1 1 d .
H11 H 0.9830 0.5188 0.6827 0.061 Uiso 1 1 calc R
C12 C 0.8408(8) 0.4761(2) 0.5564(7) 0.0527(16) Uani 1 1 d .
H12 H 0.8908 0.4586 0.5083 0.063 Uiso 1 1 calc R
C13 C 0.7954(6) 0.6280(2) -0.0070(5) 0.0371(12) Uani 1 1 d .
C14 C 0.6773(7) 0.6024(3) -0.0087(6) 0.0493(15) Uani 1 1 d .
H14 H 0.6689 0.5847 0.0632 0.059 Uiso 1 1 calc R
C15 C 0.5708(8) 0.6025(3) -0.1146(7) 0.065(2) Uani 1 1 d .
H15 H 0.4912 0.5852 -0.1136 0.078 Uiso 1 1 calc R
C16 C 0.5823(8) 0.6284(3) -0.2224(7) 0.065(2) Uani 1 1 d .
H16 H 0.5097 0.6293 -0.2934 0.078 Uiso 1 1 calc R
C17 C 0.7007(8) 0.6527(3) -0.2242(6) 0.0564(18) Uani 1 1 d .
H17 H 0.7099 0.6691 -0.2978 0.068 Uiso 1 1 calc R
C18 C 0.8077(8) 0.6532(2) -0.1169(6) 0.0507(15) Uani 1 1 d .
H18 H 0.8875 0.6703 -0.1183 0.061 Uiso 1 1 calc R
C19 C 1.0770(6) 0.5988(2) 0.1004(5) 0.0377(12) Uani 1 1 d .
C20 C 1.0617(7) 0.5639(3) 0.0041(6) 0.0494(15) Uani 1 1 d .
H20 H 0.9753 0.5570 -0.0456 0.059 Uiso 1 1 calc R
C21 C 1.1735(8) 0.5390(3) -0.0195(7) 0.0573(17) Uani 1 1 d .
H21 H 1.1619 0.5157 -0.0851 0.069 Uiso 1 1 calc R
C22 C 1.3011(7) 0.5487(3) 0.0532(7) 0.0535(16) Uani 1 1 d .
H22 H 1.3764 0.5322 0.0369 0.064 Uiso 1 1 calc R
C23 C 1.3167(7) 0.5830(3) 0.1508(7) 0.0559(17) Uani 1 1 d .
H23 H 1.4032 0.5898 0.2004 0.067 Uiso 1 1 calc R
C24 C 1.2064(7) 0.6072(2) 0.1754(6) 0.0484(15) Uani 1 1 d .
H24 H 1.2183 0.6296 0.2431 0.058 Uiso 1 1 calc R
C25 C 0.9794(6) 0.6957(2) 0.1555(6) 0.0433(13) Uani 1 1 d .
C26 C 1.0598(8) 0.7180(3) 0.0826(8) 0.0620(19) Uani 1 1 d .
H26 H 1.0957 0.6988 0.0263 0.074 Uiso 1 1 calc R
C27 C 1.0865(10) 0.7691(3) 0.0943(11) 0.082(3) Uani 1 1 d .
H27 H 1.1379 0.7844 0.0437 0.099 Uiso 1 1 calc R
C28 C 1.0376(11) 0.7970(3) 0.1795(12) 0.096(3) Uani 1 1 d .
H28 H 1.0567 0.8310 0.1869 0.115 Uiso 1 1 calc R
C29 C 0.9608(11) 0.7756(3) 0.2545(11) 0.089(3) Uani 1 1 d .
H29 H 0.9293 0.7948 0.3135 0.107 Uiso 1 1 calc R
C30 C 0.9303(8) 0.7243(3) 0.2416(7) 0.0583(18) Uani 1 1 d .
H30 H 0.8768 0.7096 0.2911 0.070 Uiso 1 1 calc R

loop_
_atom_site_aniso_label
_atom_site_aniso_U_11
_atom_site_aniso_U_22
_atom_site_aniso_U_33
_atom_site_aniso_U_23
_atom_site_aniso_U_13
_atom_site_aniso_U_12
Au 0.04012(15) 0.04603(14) 0.04053(14) 0.00878(9) 0.01584(10) 0.00662(10)
W 0.02775(12) 0.02959(12) 0.03369(13) 0.00260(8) 0.00720(8) -0.00098(8)
P 0.0363(7) 0.0335(7) 0.0359(7) 0.0007(5) 0.0114(6) -0.0023(6)
N 0.037(3) 0.036(2) 0.037(2) 0.0043(18) 0.004(2) -0.004(2)
O1 0.045(3) 0.055(3) 0.069(3) 0.014(2) 0.016(2) 0.024(2)
O2 0.069(3) 0.062(3) 0.052(3) -0.018(2) 0.012(2) -0.021(3)
C1 0.035(3) 0.034(3) 0.036(3) 0.001(2) 0.010(2) -0.004(2)
C2 0.040(3) 0.040(3) 0.045(3) -0.004(2) 0.009(2) -0.003(3)
C3 0.043(4) 0.052(4) 0.065(4) -0.007(3) 0.004(3) -0.015(3)
C4 0.053(5) 0.093(6) 0.098(6) -0.007(5) 0.022(4) -0.031(5)
C5 0.079(7) 0.139(10) 0.077(6) 0.003(6) -0.016(5) -0.027(7)
C6 0.105(9) 0.068(6) 0.141(10) -0.047(6) 0.036(7) -0.028(6)
C7 0.040(3) 0.040(3) 0.042(3) 0.000(2) 0.012(2) -0.001(3)
C8 0.058(4) 0.029(3) 0.064(4) 0.021(3) 0.004(3) -0.010(3)
C9 0.043(4) 0.063(4) 0.058(4) 0.031(3) 0.019(3) 0.005(3)
C10 0.065(4) 0.048(4) 0.040(3) 0.011(3) 0.010(3) 0.009(3)
C11 0.034(3) 0.055(4) 0.059(4) 0.020(3) 0.002(3) 0.006(3)
C12 0.063(4) 0.035(3) 0.061(4) 0.007(3) 0.015(3) 0.020(3)
C13 0.038(3) 0.032(3) 0.041(3) 0.002(2) 0.010(2) 0.006(2)
C14 0.049(4) 0.056(4) 0.044(3) 0.005(3) 0.013(3) -0.007(3)
C15 0.041(4) 0.097(6) 0.053(4) -0.001(4) 0.002(3) -0.011(4)
C16 0.053(4) 0.083(6) 0.052(4) 0.000(4) -0.001(3) 0.021(4)
C17 0.070(5) 0.052(4) 0.047(4) 0.012(3) 0.014(3) 0.015(3)
C18 0.060(4) 0.045(4) 0.047(3) 0.009(3) 0.014(3) -0.004(3)
C19 0.039(3) 0.036(3) 0.040(3) 0.005(2) 0.012(2) 0.003(2)
C20 0.047(4) 0.052(4) 0.048(3) -0.005(3) 0.008(3) 0.003(3)
C21 0.063(5) 0.061(4) 0.051(4) -0.008(3) 0.018(3) 0.012(4)
C22 0.046(4) 0.057(4) 0.060(4) 0.011(3) 0.017(3) 0.014(3)
C23 0.041(4) 0.052(4) 0.073(5) 0.008(3) 0.010(3) -0.004(3)
C24 0.043(4) 0.047(3) 0.054(4) -0.004(3) 0.009(3) 0.000(3)
C25 0.040(3) 0.040(3) 0.049(3) 0.000(2) 0.009(3) 0.001(3)
C26 0.063(5) 0.042(4) 0.085(5) 0.003(3) 0.026(4) -0.011(3)
C27 0.075(6) 0.042(4) 0.129(8) 0.011(5) 0.022(6) -0.022(4)
C28 0.091(7) 0.030(4) 0.165(11) -0.005(5) 0.025(7) -0.008(4)
C29 0.086(7) 0.043(4) 0.138(9) -0.021(5) 0.023(6) 0.000(4)
C30 0.063(4) 0.045(4) 0.072(4) -0.013(3) 0.025(4) 0.000(3)

loop_
_atom_type_symbol
_atom_type_description
_atom_type_scat_dispersion_real
_atom_type_scat_dispersion_imag
_atom_type_scat_source
Au Au -2.0133 8.8022 'International Tables Vol C Tables 4.2.6.8 and 6.1.1.4'
W W -0.8490 6.8722 'International Tables Vol C Tables 4.2.6.8 and 6.1.1.4'
P P 0.1023 0.0942 'International Tables Vol C Tables 4.2.6.8 and 6.1.1.4'
C C 0.0033 0.0016 'International Tables Vol C Tables 4.2.6.8 and 6.1.1.4'
O O 0.0106 0.0060 'International Tables Vol C Tables 4.2.6.8 and 6.1.1.4'
N N 0.0061 0.0033 'International Tables Vol C Tables 4.2.6.8 and 6.1.1.4'
H H 0.0000 0.0000 'International Tables Vol C Tables 4.2.6.8 and 6.1.1.4'

loop_
_geom_angle_atom_site_label_1
_geom_angle_atom_site_label_2
_geom_angle_atom_site_label_3
_geom_angle
C1 Au P 142.30(14)
C1 Au C7 91.06(19)
P Au C7 126.58(13)
C1 Au W 48.05(14)
P Au W 168.85(4)
C7 Au W 43.10(13)
N W C7 92.2(2)
N W C1 96.6(2)
C7 W C1 113.0(2)
N W C8 118.4(2)
C7 W C8 87.1(3)
C1 W C8 139.3(2)
N W C9 96.4(2)
C7 W C9 116.2(3)
C1 W C9 128.3(2)
C8 W C9 35.0(3)
N W C10 107.8(2)
C7 W C10 144.5(3)
C1 W C10 94.0(2)
C8 W C10 57.7(2)
C9 W C10 34.6(3)
N W C12 152.8(2)
C7 W C12 91.9(2)
C1 W C12 106.4(2)
C8 W C12 35.1(3)
C9 W C12 57.9(2)
C10 W C12 57.3(2)
N W C11 141.2(2)
C7 W C11 123.9(3)
C1 W C11 82.6(2)
C8 W C11 57.4(2)
C9 W C11 57.4(2)
C10 W C11 34.4(2)
C12 W C11 34.0(2)
N W Au 94.84(15)
C7 W Au 60.62(17)
C1 W Au 52.51(14)
C8 W Au 135.05(19)
C9 W Au 168.44(18)
C10 W Au 142.05(19)
C12 W Au 110.51(18)
C11 W Au 113.96(16)
C19 P C25 104.5(3)
C19 P C13 106.0(3)
C25 P C13 104.0(3)
C19 P Au 115.00(18)
C25 P Au 113.2(2)
C13 P Au 113.2(2)
O1 N W 172.8(4)
C2 C1 W 172.6(5)
C2 C1 Au 107.7(4)
W C1 Au 79.45(18)
C1 C2 C3 171.8(6)
C2 C3 C6 108.9(7)
C2 C3 C4 110.4(6)
C6 C3 C4 110.2(8)
C2 C3 C5 107.8(7)
C6 C3 C5 110.4(8)
C4 C3 C5 109.0(7)
O2 C7 W 164.2(5)
O2 C7 Au 119.5(4)
W C7 Au 76.28(19)
C9 C8 C12 108.1(6)
C9 C8 W 72.6(3)
C12 C8 W 74.6(3)
C8 C9 C10 107.8(6)
C8 C9 W 72.5(3)
C10 C9 W 73.4(4)
C11 C10 C9 108.6(6)
C11 C10 W 74.7(4)
C9 C10 W 71.9(3)
C10 C11 C12 108.2(6)
C10 C11 W 70.9(3)
C12 C11 W 72.5(4)
C11 C12 C8 107.3(6)
C11 C12 W 73.5(4)
C8 C12 W 70.3(3)
C14 C13 C18 118.5(6)
C14 C13 P 120.0(5)
C18 C13 P 121.4(5)
C13 C14 C15 121.4(6)
C14 C15 C16 119.9(7)
C17 C16 C15 119.7(7)
C16 C17 C18 120.4(6)
C13 C18 C17 120.0(7)
C20 C19 C24 118.5(6)
C20 C19 P 121.6(5)
C24 C19 P 119.7(5)
C19 C20 C21 120.7(7)
C22 C21 C20 120.2(7)
C21 C22 C23 119.3(7)
C24 C23 C22 120.7(7)
C23 C24 C19 120.6(6)
C26 C25 C30 119.6(6)
C26 C25 P 122.3(5)
C30 C25 P 118.0(5)
C25 C26 C27 119.6(8)
C28 C27 C26 120.3(9)
C29 C28 C27 121.1(8)
C28 C29 C30 119.3(9)
C25 C30 C29 120.0(8)

loop_
_geom_bond_atom_site_label_1
_geom_bond_atom_site_label_2
_geom_bond_distance
Au C1 2.262(5)
Au P 2.2648(14)
Au C7 2.514(6)
Au W 2.8028(3)
W N 1.796(5)
W C7 1.971(6)
W C1 2.120(6)
W C8 2.317(5)
W C9 2.318(6)
W C10 2.337(6)
W C12 2.373(6)
W C11 2.385(6)
P C19 1.821(6)
P C25 1.822(6)
P C13 1.831(6)
N O1 1.211(6)
O2 C7 1.166(7)
C1 C2 1.215(8)
C2 C3 1.483(8)
C3 C6 1.510(12)
C3 C4 1.523(12)
C3 C5 1.549(12)
C8 C9 1.393(11)
C8 C12 1.415(10)
C9 C10 1.386(10)
C10 C11 1.397(10)
C11 C12 1.389(10)
C13 C14 1.371(9)
C13 C18 1.394(8)
C14 C15 1.375(10)
C15 C16 1.381(11)
C16 C17 1.365(11)
C17 C18 1.388(10)
C19 C20 1.377(8)
C19 C24 1.386(9)
C20 C21 1.384(10)
C21 C22 1.368(11)
C22 C23 1.378(10)
C23 C24 1.366(10)
C25 C26 1.388(10)
C25 C30 1.380(9)
C26 C27 1.393(10)
C27 C28 1.360(15)
C28 C29 1.368(15)
C29 C30 1.403(11)
